data_7207326
loop_
_publ_author_name
'Liu, Guang-Xiang'
'Xu, Heng'
'Zhou, Hong'
'Nishihara, Sadafumi'
'Ren, Xiao-Ming'

_publ_section_title
;
 Temperature-induced assembly of MOF polymorphs: Syntheses, structures and
 physical properties
;
_journal_issue 5
_journal_name_full CrystEngComm
_journal_page_first 1856
_journal_paper_doi 10.1039/c1ce05369h
_journal_volume 14
_journal_year 2012
_chemical_formula_moiety 'C28 H22 N4 Ni O6 S'
_chemical_formula_sum 'C28 H26 N4 Ni O8 S'
_chemical_formula_weight 637.30
_chemical_name_systematic
;
?
;
_space_group_IT_number 64
_symmetry_cell_setting orthorhombic
_symmetry_space_group_name_Hall '-C 2ac 2'
_symmetry_space_group_name_H-M 'C m c a'
_atom_sites_solution_hydrogens geom
_atom_sites_solution_primary direct
_atom_sites_solution_secondary difmap
_audit_creation_method SHELXL-97
_cell_angle_alpha 90.00
_cell_angle_beta 90.00
_cell_angle_gamma 90.00
_cell_formula_units_Z 8
_cell_length_a 24.2834(9)
_cell_length_b 20.5803(9)
_cell_length_c 12.6997(4)
_cell_measurement_reflns_used 2075
_cell_measurement_temperature 293(2)
_cell_measurement_theta_max 19.62
_cell_measurement_theta_min 2.55
_cell_volume 6346.8(4)
_computing_cell_refinement SMART
_computing_data_collection 'SMART (Bruker, 2000)'
_computing_data_reduction 'SAINT (Bruker, 2000)'
_computing_molecular_graphics SHELXTL
_computing_publication_material SHELXTL
_computing_structure_refinement SHELXTL
_computing_structure_solution 'SHELXTL (Bruker, 2000)'
_diffrn_ambient_temperature 293(2)
_diffrn_measured_fraction_theta_full 0.964
_diffrn_measured_fraction_theta_max 0.964
_diffrn_measurement_device_type 'Bruker Smart Aepex CCD area detector'
_diffrn_measurement_method 'phi and omega scans'
_diffrn_radiation_monochromator graphite
_diffrn_radiation_source 'sealed tube'
_diffrn_radiation_type MoK\a
_diffrn_radiation_wavelength 0.71073
_diffrn_reflns_av_R_equivalents 0.0993
_diffrn_reflns_av_sigmaI/netI 0.0936
_diffrn_reflns_limit_h_max 27
_diffrn_reflns_limit_h_min -23
_diffrn_reflns_limit_k_max 16
_diffrn_reflns_limit_k_min -24
_diffrn_reflns_limit_l_max 13
_diffrn_reflns_limit_l_min -15
_diffrn_reflns_number 20083
_diffrn_reflns_theta_full 25.50
_diffrn_reflns_theta_max 25.50
_diffrn_reflns_theta_min 2.06
_exptl_absorpt_coefficient_mu 0.728
_exptl_absorpt_correction_T_max 0.9049
_exptl_absorpt_correction_T_min 0.8332
_exptl_absorpt_correction_type multi-scan
_exptl_absorpt_process_details 'SADABS(Bruker, 2000)'
_exptl_crystal_colour green
_exptl_crystal_density_diffrn 1.334
_exptl_crystal_density_method 'not measured'
_exptl_crystal_description Pillar
_exptl_crystal_F_000 2640
_exptl_crystal_size_max 0.26
_exptl_crystal_size_mid 0.20
_exptl_crystal_size_min 0.14
_platon_squeeze_details
;
;
_refine_diff_density_max 0.419
_refine_diff_density_min -0.269
_refine_diff_density_rms 0.052
_refine_ls_extinction_method none
_refine_ls_goodness_of_fit_ref 1.026
_refine_ls_hydrogen_treatment constr
_refine_ls_matrix_type full
_refine_ls_number_parameters 188
_refine_ls_number_reflns 2929
_refine_ls_number_restraints 0
_refine_ls_restrained_S_all 1.026
_refine_ls_R_factor_all 0.1261
_refine_ls_R_factor_gt 0.0534
_refine_ls_shift/su_max 0.000
_refine_ls_shift/su_mean 0.000
_refine_ls_structure_factor_coef Fsqd
_refine_ls_weighting_details 'calc w=1/[\s^2^(Fo^2^)+(0.0308P)^2^+1.3791P] where P=(Fo^2^+2Fc^2^)/3'
_refine_ls_weighting_scheme calc
_refine_ls_wR_factor_gt 0.0886
_refine_ls_wR_factor_ref 0.1004
_reflns_number_gt 1506
_reflns_number_total 2929
_reflns_threshold_expression >2sigma(I)
_cod_data_source_file c1ce05369h.txt
_cod_data_source_block cec3
_cod_depositor_comments
;
The following automatic conversions were performed:

'_symmetry_cell_setting' value 'Orthorhombic' changed to
'orthorhombic' according to
/home/saulius/struct/CIF-dictionaries/cif_core.dic dictionary named
'cif_core.dic' version 2.4.1 from
2010-06-29.

'_exptl_absorpt_correction_type' value 'Multi-scan'
changed to 'multi-scan' according to
/home/saulius/struct/CIF-dictionaries/cif_core.dic dictionary named
'cif_core.dic' version 2.4.1 from 2010-06-29.

Automatic conversion script
Id: cif_fix_values 1715 2011-07-08 13:25:40Z adriana 
;
_cod_original_sg_symbol_Hall '-C 2bc 2'
_cod_database_code 7207326

loop_
_symmetry_equiv_pos_as_xyz
'x, y, z'
'-x, -y+1/2, z+1/2'
'x, -y, -z'
'-x, y+1/2, -z+1/2'
'x+1/2, y+1/2, z'
'-x+1/2, -y+1, z+1/2'
'x+1/2, -y+1/2, -z'
'-x+1/2, y+1, -z+1/2'
'-x, -y, -z'
'x, y-1/2, -z-1/2'
'-x, y, z'
'x, -y-1/2, z-1/2'
'-x+1/2, -y+1/2, -z'
'x+1/2, y, -z-1/2'
'-x+1/2, y+1/2, z'
'x+1/2, -y, z-1/2'

loop_
_atom_site_label
_atom_site_type_symbol
_atom_site_fract_x
_atom_site_fract_y
_atom_site_fract_z
_atom_site_U_iso_or_equiv
_atom_site_adp_type
_atom_site_occupancy
_atom_site_symmetry_multiplicity
_atom_site_calc_flag
_atom_site_refinement_flags
_atom_site_disorder_assembly
_atom_site_disorder_group
Ni1 Ni 0.2500 0.03837(3) 0.2500 0.0500(2) Uani 1 2 d S . 1
N1 N 0.30186(13) -0.02743(14) 0.1883(2) 0.0524(8) Uani 1 1 d . A 1
N2 N 0.33193(14) -0.10255(15) 0.0787(2) 0.0513(8) Uani 1 1 d . A 1
O1 O 0.20788(10) 0.05607(12) 0.10838(17) 0.0556(7) Uani 1 1 d . B 1
O2 O 0.18841(10) 0.11300(11) 0.24907(19) 0.0587(7) Uani 1 1 d . B 1
O3 O 0.0000 0.3108(2) -0.0400(4) 0.126(2) Uani 1 2 d S C 1
O4 O 0.0000 0.2247(3) -0.1827(4) 0.121(2) Uani 1 2 d S D 1
S1 S 0.0000 0.24270(11) -0.07212(17) 0.0909(7) Uani 1 2 d S . 1
C1 C 0.18079(16) 0.1005(2) 0.1534(3) 0.0512(10) Uani 1 1 d . B 1
C2 C 0.13859(15) 0.13808(18) 0.0934(3) 0.0498(10) Uani 1 1 d . B 1
C3 C 0.12569(17) 0.1221(2) -0.0086(3) 0.0742(13) Uani 1 1 d . B 1
H3 H 0.1450 0.0891 -0.0425 0.089 Uiso 1 1 calc R B 1
C4 C 0.08415(18) 0.1548(3) -0.0614(3) 0.0803(15) Uani 1 1 d . B 1
H4 H 0.0751 0.1434 -0.1302 0.096 Uiso 1 1 calc R B 1
C5 C 0.05657(16) 0.2037(2) -0.0115(3) 0.0623(12) Uani 1 1 d . B 1
C6 C 0.06982(17) 0.2209(2) 0.0905(4) 0.0728(13) Uani 1 1 d . B 1
H6 H 0.0513 0.2547 0.1240 0.087 Uiso 1 1 calc R B 1
C7 C 0.11051(17) 0.1876(2) 0.1414(3) 0.0665(12) Uani 1 1 d . B 1
H7 H 0.1194 0.1988 0.2103 0.080 Uiso 1 1 calc R B 1
C8 C 0.3515(2) -0.0497(2) 0.2209(3) 0.0810(15) Uani 1 1 d . A 1
H8 H 0.3698 -0.0352 0.2807 0.097 Uiso 1 1 calc R A 1
C9 C 0.37078(19) -0.0959(2) 0.1549(3) 0.0848(15) Uani 1 1 d . A 1
H9 H 0.4039 -0.1184 0.1604 0.102 Uiso 1 1 calc R A 1
C10 C 0.29155(16) -0.06088(19) 0.1010(3) 0.0544(11) Uani 1 1 d . A 1
H10 H 0.2600 -0.0558 0.0604 0.065 Uiso 1 1 calc R A 1
C11 C 0.33282(17) -0.14815(18) -0.0105(3) 0.0585(11) Uani 1 1 d . A 1
H11A H 0.3687 -0.1687 -0.0138 0.070 Uiso 1 1 calc R A 1
H11B H 0.3276 -0.1240 -0.0754 0.070 Uiso 1 1 calc R A 1
C12 C 0.26644(17) -0.22017(19) 0.0906(3) 0.0596(12) Uani 1 1 d . . 1
H12 H 0.2775 -0.2005 0.1530 0.071 Uiso 1 1 calc R . 1
C13 C 0.28906(16) -0.20022(18) -0.0031(3) 0.0489(10) Uani 1 1 d . A 1
C14 C 0.27228(17) -0.23134(19) -0.0933(3) 0.0594(12) Uani 1 1 d . . 1
H14 H 0.2875 -0.2193 -0.1576 0.071 Uiso 1 1 calc R . 1

loop_
_atom_site_aniso_label
_atom_site_aniso_U_11
_atom_site_aniso_U_22
_atom_site_aniso_U_33
_atom_site_aniso_U_23
_atom_site_aniso_U_13
_atom_site_aniso_U_12
Ni1 0.0568(5) 0.0540(4) 0.0391(4) 0.000 -0.0074(4) 0.000
N1 0.052(2) 0.056(2) 0.0485(19) -0.0007(17) -0.0174(18) 0.0035(18)
N2 0.057(2) 0.054(2) 0.0431(19) 0.0034(17) -0.0054(18) 0.0035(19)
O1 0.0590(18) 0.0656(18) 0.0423(15) -0.0049(13) -0.0072(13) 0.0171(15)
O2 0.0697(17) 0.0673(17) 0.0390(14) -0.0090(16) -0.0093(15) 0.0066(14)
O3 0.089(4) 0.080(3) 0.211(6) 0.079(4) 0.000 0.000
O4 0.068(3) 0.215(6) 0.081(3) 0.081(4) 0.000 0.000
S1 0.0461(11) 0.1245(18) 0.1022(15) 0.0672(14) 0.000 0.000
C1 0.049(3) 0.055(3) 0.050(3) 0.003(2) -0.002(2) 0.002(2)
C2 0.045(3) 0.057(3) 0.048(2) 0.000(2) 0.004(2) 0.005(2)
C3 0.074(3) 0.111(4) 0.038(2) -0.008(2) -0.006(2) 0.033(3)
C4 0.071(3) 0.124(4) 0.045(3) 0.012(3) -0.005(2) 0.021(3)
C5 0.039(3) 0.081(3) 0.067(3) 0.032(3) 0.000(2) 0.003(3)
C6 0.052(3) 0.071(3) 0.096(4) -0.005(3) -0.010(3) 0.008(2)
C7 0.056(3) 0.075(3) 0.069(3) -0.008(3) -0.016(2) 0.009(3)
C8 0.084(4) 0.103(4) 0.056(3) -0.023(3) -0.027(3) 0.017(3)
C9 0.071(3) 0.111(4) 0.073(3) -0.019(3) -0.029(3) 0.032(3)
C10 0.049(3) 0.060(3) 0.053(3) 0.002(2) -0.015(2) 0.005(2)
C11 0.071(3) 0.064(3) 0.040(2) -0.004(2) 0.000(2) 0.007(3)
C12 0.083(3) 0.064(3) 0.032(2) -0.005(2) 0.000(2) -0.006(3)
C13 0.064(3) 0.046(3) 0.037(2) 0.0056(19) 0.007(2) 0.009(2)
C14 0.086(3) 0.061(3) 0.031(2) -0.001(2) 0.010(2) 0.000(2)

loop_
_atom_type_symbol
_atom_type_description
_atom_type_scat_dispersion_real
_atom_type_scat_dispersion_imag
_atom_type_scat_source
Ni Ni 0.3393 1.1124 'International Tables Vol C Tables 4.2.6.8 and 6.1.1.4'
S S 0.1246 0.1234 'International Tables Vol C Tables 4.2.6.8 and 6.1.1.4'
O O 0.0106 0.0060 'International Tables Vol C Tables 4.2.6.8 and 6.1.1.4'
N N 0.0061 0.0033 'International Tables Vol C Tables 4.2.6.8 and 6.1.1.4'
C C 0.0033 0.0016 'International Tables Vol C Tables 4.2.6.8 and 6.1.1.4'
H H 0.0000 0.0000 'International Tables Vol C Tables 4.2.6.8 and 6.1.1.4'

loop_
_geom_angle_atom_site_label_1
_geom_angle_atom_site_label_2
_geom_angle_atom_site_label_3
_geom_angle
_geom_angle_site_symmetry_1
_geom_angle_site_symmetry_3
N1 Ni1 N1 95.21(17) . 8_545
N1 Ni1 O1 95.05(11) . .
N1 Ni1 O1 98.38(11) 8_545 .
N1 Ni1 O1 98.38(11) . 8_545
N1 Ni1 O1 95.05(11) 8_545 8_545
O1 Ni1 O1 160.03(14) . 8_545
N1 Ni1 O2 156.68(11) . .
N1 Ni1 O2 92.74(11) 8_545 .
O1 Ni1 O2 62.06(9) . .
O1 Ni1 O2 102.72(10) 8_545 .
N1 Ni1 O2 92.74(11) . 8_545
N1 Ni1 O2 156.68(11) 8_545 8_545
O1 Ni1 O2 102.72(10) . 8_545
O1 Ni1 O2 62.05(9) 8_545 8_545
O2 Ni1 O2 88.48(13) . 8_545
N1 Ni1 C1 96.76(12) . 8_545
N1 Ni1 C1 126.06(13) 8_545 8_545
O1 Ni1 C1 132.38(13) . 8_545
O1 Ni1 C1 31.16(10) 8_545 8_545
O2 Ni1 C1 96.17(11) . 8_545
O2 Ni1 C1 30.89(10) 8_545 8_545
C10 N1 C8 104.3(3) . .
C10 N1 Ni1 123.8(3) . .
C8 N1 Ni1 131.8(3) . .
C10 N2 C9 107.1(3) . .
C10 N2 C11 125.8(3) . .
C9 N2 C11 127.1(4) . .
C1 O1 Ni1 89.5(2) . .
C1 O2 Ni1 87.8(2) . .
O4 S1 O3 121.0(3) . .
O4 S1 C5 107.8(2) . .
O3 S1 C5 108.3(2) . .
O4 S1 C5 107.8(2) . 11
O3 S1 C5 108.3(2) . 11
C5 S1 C5 102.0(3) . 11
O2 C1 O1 120.6(4) . .
O2 C1 C2 119.3(4) . .
O1 C1 C2 120.1(3) . .
C7 C2 C3 119.0(4) . .
C7 C2 C1 120.0(4) . .
C3 C2 C1 120.9(4) . .
C2 C3 C4 120.4(4) . .
C2 C3 H3 119.8 . .
C4 C3 H3 119.8 . .
C5 C4 C3 119.4(4) . .
C5 C4 H4 120.3 . .
C3 C4 H4 120.3 . .
C4 C5 C6 120.6(4) . .
C4 C5 S1 120.9(4) . .
C6 C5 S1 118.3(4) . .
C7 C6 C5 118.9(4) . .
C7 C6 H6 120.5 . .
C5 C6 H6 120.5 . .
C6 C7 C2 121.6(4) . .
C6 C7 H7 119.2 . .
C2 C7 H7 119.2 . .
C9 C8 N1 110.9(4) . .
C9 C8 H8 124.5 . .
N1 C8 H8 124.5 . .
C8 C9 N2 105.8(4) . .
C8 C9 H9 127.1 . .
N2 C9 H9 127.1 . .
N1 C10 N2 111.8(3) . .
N1 C10 H10 124.1 . .
N2 C10 H10 124.1 . .
N2 C11 C13 113.2(3) . .
N2 C11 H11A 108.9 . .
C13 C11 H11A 108.9 . .
N2 C11 H11B 108.9 . .
C13 C11 H11B 108.9 . .
H11A C11 H11B 107.8 . .
C14 C12 C13 120.9(3) 13_545 .
C14 C12 H12 119.5 13_545 .
C13 C12 H12 119.5 . .
C12 C13 C14 117.7(4) . .
C12 C13 C11 123.2(4) . .
C14 C13 C11 119.1(3) . .
C12 C14 C13 121.4(3) 13_545 .
C12 C14 H14 119.3 13_545 .
C13 C14 H14 119.3 . .

loop_
_geom_bond_atom_site_label_1
_geom_bond_atom_site_label_2
_geom_bond_distance
_geom_bond_site_symmetry_2
Ni1 N1 2.009(3) .
Ni1 N1 2.009(3) 8_545
Ni1 O1 2.101(2) .
Ni1 O1 2.101(2) 8_545
Ni1 O2 2.144(2) .
Ni1 O2 2.144(2) 8_545
Ni1 C1 2.443(4) 8_545
N1 C10 1.329(4) .
N1 C8 1.355(5) .
N2 C10 1.333(4) .
N2 C9 1.358(4) .
N2 C11 1.471(4) .
O1 C1 1.264(4) .
O2 C1 1.255(4) .
O3 S1 1.459(5) .
O4 S1 1.453(5) .
S1 C5 1.767(4) .
S1 C5 1.767(4) 11
C1 C2 1.493(5) .
C2 C7 1.370(5) .
C2 C3 1.373(5) .
C3 C4 1.386(5) .
C3 H3 0.9300 .
C4 C5 1.366(5) .
C4 H4 0.9300 .
C5 C6 1.381(5) .
C6 C7 1.365(5) .
C6 H6 0.9300 .
C7 H7 0.9300 .
C8 C9 1.350(5) .
C8 H8 0.9300 .
C9 H9 0.9300 .
C10 H10 0.9300 .
C11 C13 1.512(5) .
C11 H11A 0.9700 .
C11 H11B 0.9700 .
C12 C14 1.372(5) 13_545
C12 C13 1.373(5) .
C12 H12 0.9300 .
C13 C14 1.374(5) .
C14 C12 1.371(5) 13_545
C14 H14 0.9300 .

loop_
_geom_torsion_atom_site_label_1
_geom_torsion_atom_site_label_2
_geom_torsion_atom_site_label_3
_geom_torsion_atom_site_label_4
_geom_torsion
_geom_torsion_site_symmetry_1
_geom_torsion_site_symmetry_4
N1 Ni1 N1 C10 76.5(3) 8_545 .
O1 Ni1 N1 C10 -22.4(3) . .
O1 Ni1 N1 C10 172.5(3) 8_545 .
O2 Ni1 N1 C10 -32.9(5) . .
O2 Ni1 N1 C10 -125.4(3) 8_545 .
C1 Ni1 N1 C10 -156.1(3) 8_545 .
N1 Ni1 N1 C8 -101.6(4) 8_545 .
O1 Ni1 N1 C8 159.5(4) . .
O1 Ni1 N1 C8 -5.7(4) 8_545 .
O2 Ni1 N1 C8 148.9(3) . .
O2 Ni1 N1 C8 56.4(4) 8_545 .
C1 Ni1 N1 C8 25.7(4) 8_545 .
N1 Ni1 O1 C1 -174.7(2) . .
N1 Ni1 O1 C1 89.2(2) 8_545 .
O1 Ni1 O1 C1 -42.5(2) 8_545 .
O2 Ni1 O1 C1 0.6(2) . .
O2 Ni1 O1 C1 -80.8(2) 8_545 .
C1 Ni1 O1 C1 -70.8(3) 8_545 .
N1 Ni1 O2 C1 11.3(4) . .
N1 Ni1 O2 C1 -98.6(2) 8_545 .
O1 Ni1 O2 C1 -0.6(2) . .
O1 Ni1 O2 C1 165.6(2) 8_545 .
O2 Ni1 O2 C1 104.7(2) 8_545 .
C1 Ni1 O2 C1 134.7(2) 8_545 .
Ni1 O2 C1 O1 1.0(4) . .
Ni1 O2 C1 C2 179.9(3) . .
Ni1 O1 C1 O2 -1.0(4) . .
Ni1 O1 C1 C2 -180.0(3) . .
O2 C1 C2 C7 3.1(5) . .
O1 C1 C2 C7 -177.9(4) . .
O2 C1 C2 C3 -174.2(4) . .
O1 C1 C2 C3 4.8(6) . .
C7 C2 C3 C4 -1.2(6) . .
C1 C2 C3 C4 176.1(4) . .
C2 C3 C4 C5 0.9(7) . .
C3 C4 C5 C6 0.2(6) . .
C3 C4 C5 S1 -175.3(3) . .
O4 S1 C5 C4 -13.7(4) . .
O3 S1 C5 C4 -146.2(4) . .
C5 S1 C5 C4 99.7(4) 11 .
O4 S1 C5 C6 170.8(4) . .
O3 S1 C5 C6 38.2(4) . .
C5 S1 C5 C6 -75.9(5) 11 .
C4 C5 C6 C7 -0.8(6) . .
S1 C5 C6 C7 174.7(3) . .
C5 C6 C7 C2 0.5(6) . .
C3 C2 C7 C6 0.5(6) . .
C1 C2 C7 C6 -176.8(4) . .
C10 N1 C8 C9 -0.2(5) . .
Ni1 N1 C8 C9 178.3(3) . .
N1 C8 C9 N2 0.0(5) . .
C10 N2 C9 C8 0.2(5) . .
C11 N2 C9 C8 -178.3(3) . .
C8 N1 C10 N2 0.3(4) . .
Ni1 N1 C10 N2 -178.3(2) . .
C9 N2 C10 N1 -0.3(4) . .
C11 N2 C10 N1 178.2(3) . .
C10 N2 C11 C13 -65.9(4) . .
C9 N2 C11 C13 112.3(4) . .
C14 C12 C13 C14 -1.2(6) 13_545 .
C14 C12 C13 C11 -178.5(3) 13_545 .
N2 C11 C13 C12 -25.0(5) . .
N2 C11 C13 C14 157.8(3) . .
C12 C13 C14 C12 1.2(6) . 13_545
C11 C13 C14 C12 178.6(3) . 13_545

loop_
_platon_squeeze_void_nr
_platon_squeeze_void_average_x
_platon_squeeze_void_average_y
_platon_squeeze_void_average_z
_platon_squeeze_void_volume
_platon_squeeze_void_count_electrons
_platon_squeeze_void_content
1 0.000 0.000 -0.009 339 13 ' '
2 0.500 0.000 -0.008 339 13 ' '
3 0.000 0.500 -0.007 339 13 ' '
4 0.500 0.500 -0.013 339 13 ' '
